data_7711113
loop_
_publ_author_name
'Essalhi, Mohamed'
'Mohan, Midhun'
'Marineau-Plante, Gabriel'
'Schlachter, Adrien Camille'
'Maris, Thierry'
'Harvey, Pierre D.'
'Duong, Adam'

_publ_section_title
;
 S-Heptazine N-Ligand Based Luminescent Coordination Materials: Synthesis,
 Structural and Luminescent Studies of Lanthanide-Cyamelurate Networks
;
_journal_name_full 'Dalton Transactions'
_journal_paper_doi 10.1039/D2DT01924H
_journal_year 2022
_chemical_absolute_configuration ad
_chemical_formula_moiety 'C6 H12 La N7 O9, H2 O'
_chemical_formula_sum 'C6 H14 La N7 O10'
_chemical_formula_weight 483.15
_space_group_crystal_system orthorhombic
_space_group_IT_number 24
_space_group_name_Hall 'I 2b 2c'
_space_group_name_H-M_alt 'I 21 21 21'
_atom_sites_solution_hydrogens difmap
_atom_sites_solution_primary dual
_audit_creation_date 2022-03-09
_audit_creation_method
;
Olex2 1.5
(compiled 2021.12.09 svn.r5202d8cf for OlexSys, GUI svn.r6439)
;
_audit_update_record
;
2022-06-10 deposited with the CCDC.	2022-09-01 downloaded from the CCDC.
;
_cell_angle_alpha 90
_cell_angle_beta 90
_cell_angle_gamma 90
_cell_formula_units_Z 4
_cell_length_a 6.5379(2)
_cell_length_b 10.6082(3)
_cell_length_c 19.3914(6)
_cell_measurement_reflns_used 9956
_cell_measurement_temperature 100
_cell_measurement_theta_max 54.953
_cell_measurement_theta_min 3.968
_cell_volume 1344.90(7)
_computing_cell_refinement
;
SAINT (2013) V8.37A; Integration Software for Single Crystal Data.
Bruker AXS Inc., Madison, WI 53719-1173.
;
_computing_data_collection
;
APEX 2 (2013) Bruker AXS Inc., Madison, WI 53719-1173.
;
_computing_data_reduction
;
SAINT (2013) V8.37A; Integration Software for Single Crystal Data.
Bruker AXS Inc., Madison, WI 53719-1173.
;
_computing_molecular_graphics 'Olex2 1.5 (Dolomanov et al., 2009)'
_computing_publication_material 'Olex2 1.5 (Dolomanov et al., 2009)'
_computing_structure_refinement 'XL  (Sheldrick, 2008)'
_computing_structure_solution 'XT  (Sheldrick, 2015)'
_diffrn_ambient_temperature 100.15
_diffrn_detector_area_resol_mean 10.24
_diffrn_detector_type 'Bruker Photon 100 CMOS Detector'
_diffrn_measured_fraction_theta_full 1.000
_diffrn_measured_fraction_theta_max 0.999
_diffrn_measurement_device 'k-geometry diffractometer'
_diffrn_measurement_device_type 'Bruker Venture Metaljet'
_diffrn_measurement_method '\w and \f scans'
_diffrn_radiation_type GaK\a
_diffrn_radiation_wavelength 1.34139
_diffrn_reflns_av_R_equivalents 0.0304
_diffrn_reflns_av_unetI/netI 0.0162
_diffrn_reflns_Laue_measured_fraction_full 1.000
_diffrn_reflns_Laue_measured_fraction_max 0.999
_diffrn_reflns_limit_h_max 7
_diffrn_reflns_limit_h_min -7
_diffrn_reflns_limit_k_max 12
_diffrn_reflns_limit_k_min -12
_diffrn_reflns_limit_l_max 23
_diffrn_reflns_limit_l_min -23
_diffrn_reflns_number 11309
_diffrn_reflns_point_group_measured_fraction_full 1.000
_diffrn_reflns_point_group_measured_fraction_max 0.998
_diffrn_reflns_theta_full 53.594
_diffrn_reflns_theta_max 54.927
_diffrn_reflns_theta_min 3.967
_exptl_absorpt_coefficient_mu 17.378
_exptl_absorpt_correction_T_max 0.0766
_exptl_absorpt_correction_T_min 0.0125
_exptl_absorpt_correction_type multi-scan
_exptl_absorpt_process_details
;
SADABS-2016/2 (Bruker,2016/2) was used for absorption correction.
wR2(int) was 0.1237 before and 0.0415 after correction.
The Ratio of minimum to maximum transmission is 0.1632.
The \l/2 correction factor is Not present.
;
_exptl_crystal_colour 'clear light Colorless'
_exptl_crystal_colour_lustre clear
_exptl_crystal_colour_modifier light
_exptl_crystal_colour_primary Colorless
_exptl_crystal_density_diffrn 2.386
_exptl_crystal_description Block
_exptl_crystal_F_000 944
_exptl_crystal_size_max 0.12
_exptl_crystal_size_mid 0.11
_exptl_crystal_size_min 0.09
_refine_diff_density_max 1.844
_refine_diff_density_min -1.524
_refine_diff_density_rms 0.253
_refine_ls_abs_structure_details
;
 Refined as an inversion twin.
;
_refine_ls_abs_structure_Flack 0.417(14)
_refine_ls_extinction_method none
_refine_ls_goodness_of_fit_ref 1.202
_refine_ls_hydrogen_treatment constr
_refine_ls_matrix_type full
_refine_ls_number_parameters 101
_refine_ls_number_reflns 1271
_refine_ls_number_restraints 14
_refine_ls_restrained_S_all 1.350
_refine_ls_R_factor_all 0.0310
_refine_ls_R_factor_gt 0.0309
_refine_ls_shift/su_max 0.001
_refine_ls_shift/su_mean 0.000
_refine_ls_structure_factor_coef Fsqd
_refine_ls_weighting_details 'w=1/[\s^2^(Fo^2^)+(0.0667P)^2^+0.6704P] where P=(Fo^2^+2Fc^2^)/3'
_refine_ls_weighting_scheme calc
_refine_ls_wR_factor_gt 0.0835
_refine_ls_wR_factor_ref 0.0836
_reflns_Friedel_coverage 0.690
_reflns_Friedel_fraction_full 1.000
_reflns_Friedel_fraction_max 0.998
_reflns_number_gt 1269
_reflns_number_total 1271
_reflns_threshold_expression 'I > 2\s(I)'
_cod_data_source_file d2dt01924h2.cif
_cod_data_source_block la-cy
_cod_database_code 7711113
_shelx_shelxl_version_number 2018/3
_shelx_space_group_comment
;
The symmetry employed for this shelxl refinement is uniquely defined
by the following loop, which should always be used as a source of
symmetry information in preference to the above space-group names.
They are only intended as comments.
;
_shelx_estimated_absorpt_t_max 0.304
_shelx_estimated_absorpt_t_min 0.230
_olex2_refinement_description
;
1. Twinned data refinement
 Scales: 0.583(14)
 0.417(14)
2. Fixed Uiso
 At 1.5 times of:
  All O(H,H,H,H,H,H,H,H) groups
3. Restrained distances
 O4-H4A = O4-H4B = O3-H3A = O3-H3B = O5-H5A = O5-H5B = O6-H6A = O6-H6B
 0.85 with sigma of 0.002
 H4A-H4B = H3A-H3B = H5A-H5B = H6A-H6B
 1.3 with sigma of 0.002
 H4A-H3B_$3
 2.2 with sigma of 0.02
 H6A-H6A_$6
 2.2 with sigma of 0.02
4. Others
 Fixed Sof: H5A(0.5) H5B(0.5)
5.a Rotating group:
 N4(O4,O3,O2,O5,O6,H4A,H4B), O6(H6A,H6B), O6(H5A,H5B), O6(H3A,H3B)
;
_olex2_submission_special_instructions 'No special instructions were received'

loop_
_space_group_symop_operation_xyz
'x, y, z'
'-x+1/2, -y, z+1/2'
'-x, y+1/2, -z+1/2'
'x+1/2, -y+1/2, -z'
'x+1/2, y+1/2, z+1/2'
'-x+1, -y+1/2, z+1'
'-x+1/2, y+1, -z+1'
'x+1, -y+1, -z+1/2'

loop_
_atom_site_label
_atom_site_type_symbol
_atom_site_fract_x
_atom_site_fract_y
_atom_site_fract_z
_atom_site_U_iso_or_equiv
_atom_site_adp_type
_atom_site_occupancy
_atom_site_site_symmetry_order
_atom_site_calc_flag
_atom_site_refinement_flags_posn
_atom_site_refinement_flags_adp
_atom_site_refinement_flags_occupancy
_atom_site_disorder_assembly
_atom_site_disorder_group
La1 La 1.07214(5) 0.000000 0.750000 0.0228(2) Uani 1 2 d S T P . .
O1 O 1.000000 0.250000 0.7329(3) 0.0267(13) Uani 1 2 d S T P . .
C1 C 1.000000 0.250000 0.6671(4) 0.0230(14) Uani 1 2 d S T P . .
N1 N 1.0002(10) 0.1354(4) 0.6358(3) 0.0251(10) Uani 1 1 d . . . . .
C2 C 0.9959(9) 0.1329(5) 0.5667(3) 0.0228(11) Uani 1 1 d . . . . .
N2 N 0.9901(8) 0.0280(4) 0.5326(3) 0.0263(13) Uani 1 1 d . . . . .
C3 C 0.9824(10) 0.0315(5) 0.4624(3) 0.0255(14) Uani 1 1 d . . . . .
N3 N 1.000000 0.250000 0.5313(4) 0.0223(15) Uani 1 2 d S T P . .
C4 C 1.000000 0.250000 0.4594(4) 0.0233(17) Uani 1 2 d S T P . .
N4 N 0.9926(7) 0.14220(17) 0.42540(10) 0.0263(10) Uani 1 1 d . . . . .
O4 O 1.2122(3) 0.13737(17) 0.84969(10) 0.0273(10) Uani 1 1 d DR . . . .
O3 O 0.7458(3) -0.10080(19) 0.69158(12) 0.0285(10) Uani 1 1 d DR . . . .
O2 O 0.9650(3) -0.06984(18) 0.42984(10) 0.0294(10) Uani 1 1 d R . . . .
O5 O 1.0000(3) -0.25000(17) 0.54571(10) 0.0352(17) Uani 1 2 d DR T P . .
O6 O 1.3964(3) 0.11159(19) 0.71040(14) 0.0289(10) Uani 1 1 d DR . . . .
H4A H 1.279239 0.200361 0.835102 0.043 Uiso 1 1 d DR U . . .
H4B H 1.309079 0.096591 0.868862 0.043 Uiso 1 1 d DR U . . .
H6A H 1.369898 0.183821 0.727392 0.043 Uiso 1 1 d DR U . . .
H6B H 1.427738 0.132671 0.669341 0.043 Uiso 1 1 d DR U . . .
H5A H 0.932009 -0.209740 0.575933 0.043 Uiso 0.5 1 d DR U P . .
H5B H 1.009049 -0.193170 0.514943 0.043 Uiso 0.5 1 d DR U P . .
H3A H 0.697619 -0.083131 0.650944 0.043 Uiso 1 1 d DR U . . .
H3B H 0.627879 -0.121611 0.710353 0.043 Uiso 1 1 d DR U . . .

loop_
_atom_site_aniso_label
_atom_site_aniso_U_11
_atom_site_aniso_U_22
_atom_site_aniso_U_33
_atom_site_aniso_U_23
_atom_site_aniso_U_13
_atom_site_aniso_U_12
La1 0.0212(3) 0.0261(3) 0.0212(3) 0.00274(16) 0.000 0.000
O1 0.033(3) 0.025(3) 0.023(3) 0.000 0.000 0.002(3)
C1 0.020(3) 0.026(3) 0.023(3) 0.000 0.000 -0.001(3)
N1 0.026(3) 0.027(2) 0.023(2) 0.0019(18) 0.000(2) -0.001(2)
C2 0.016(3) 0.027(3) 0.026(2) 0.003(2) 0.003(2) 0.000(2)
N2 0.023(3) 0.028(3) 0.029(2) -0.0022(18) 0.005(2) -0.004(2)
C3 0.019(3) 0.029(4) 0.029(3) -0.004(2) -0.003(3) 0.001(2)
N3 0.019(4) 0.025(3) 0.023(3) 0.000 0.000 0.004(3)
C4 0.014(4) 0.035(5) 0.021(4) 0.000 0.000 -0.001(3)
N4 0.022(3) 0.036(3) 0.021(2) -0.003(2) 0.000(2) -0.002(2)
O4 0.026(2) 0.0300(19) 0.026(2) 0.0033(16) -0.0023(19) 0.0032(18)
O3 0.026(2) 0.033(2) 0.026(2) 0.0013(16) -0.0045(17) 0.0001(19)
O2 0.028(3) 0.029(2) 0.031(2) -0.0095(17) 0.0015(19) -0.002(2)
O5 0.046(5) 0.030(3) 0.030(3) 0.000 0.000 0.001(3)
O6 0.032(2) 0.032(2) 0.023(2) 0.0030(17) 0.0036(17) 0.000(2)

loop_
_atom_type_symbol
_atom_type_description
_atom_type_scat_dispersion_real
_atom_type_scat_dispersion_imag
_atom_type_scat_source
C C 0.0140 0.0070 'International Tables Vol C Tables 4.2.6.8 and 6.1.1.4'
H H 0.0000 0.0000 'International Tables Vol C Tables 4.2.6.8 and 6.1.1.4'
La La -0.4910 7.2210 'International Tables Vol C Tables 4.2.6.8 and 6.1.1.4'
N N 0.0250 0.0140 'International Tables Vol C Tables 4.2.6.8 and 6.1.1.4'
O O 0.0390 0.0250 'International Tables Vol C Tables 4.2.6.8 and 6.1.1.4'

loop_
_geom_angle_atom_site_label_1
_geom_angle_atom_site_label_2
_geom_angle_atom_site_label_3
_geom_angle
_geom_angle_site_symmetry_1
_geom_angle_site_symmetry_3
_geom_angle_publ_flag
O1 La1 O1 159.984(15) 3_746 . ?
O1 La1 C1 23.82(16) 3_746 3_746 ?
O1 La1 C1 149.60(13) . 3_746 ?
N1 La1 O1 126.42(15) . 3_746 ?
N1 La1 O1 49.10(15) 8_446 3_746 ?
N1 La1 O1 126.42(15) 8_446 . ?
N1 La1 O1 49.10(15) . . ?
N1 La1 C1 25.50(15) 8_446 3_746 ?
N1 La1 C1 148.19(16) . 3_746 ?
N1 La1 N1 159.8(3) . 8_446 ?
O4 La1 O1 66.58(10) . . ?
O4 La1 O1 121.36(11) 8_446 . ?
O4 La1 O1 121.36(11) . 3_746 ?
O4 La1 O1 66.58(10) 8_446 3_746 ?
O4 La1 C1 87.71(11) 8_446 3_746 ?
O4 La1 C1 98.41(12) . 3_746 ?
O4 La1 N1 112.18(12) . . ?
O4 La1 N1 75.32(12) . 8_446 ?
O4 La1 N1 75.33(12) 8_446 . ?
O4 La1 N1 112.18(13) 8_446 8_446 ?
O4 La1 O4 138.55(10) . 8_446 ?
O4 La1 O3 74.8 8_446 . ?
O4 La1 O3 146.50(9) 8_446 8_446 ?
O4 La1 O3 146.50(9) . . ?
O4 La1 O3 74.8 . 8_446 ?
O3 La1 O1 101.70(7) 8_446 3_746 ?
O3 La1 O1 61.08(8) 8_446 . ?
O3 La1 O1 101.70(7) . . ?
O3 La1 O1 61.08(8) . 3_746 ?
O3 La1 C1 90.06(8) 8_446 3_746 ?
O3 La1 C1 75.89(9) . 3_746 ?
O3 La1 N1 73.79(14) 8_446 8_446 ?
O3 La1 N1 89.75(14) 8_446 . ?
O3 La1 N1 89.75(14) . 8_446 ?
O3 La1 N1 73.79(14) . . ?
O3 La1 O3 72.26(9) 8_446 . ?
O6 La1 O1 69.74(5) 8_446 3_746 ?
O6 La1 O1 129.47(5) 8_446 . ?
O6 La1 O1 69.74(5) . . ?
O6 La1 O1 129.47(5) . 3_746 ?
O6 La1 C1 132.27(5) . 3_746 ?
O6 La1 C1 65.02(5) 8_446 3_746 ?
O6 La1 N1 69.40(16) 8_446 8_446 ?
O6 La1 N1 130.10(14) . 8_446 ?
O6 La1 N1 69.39(16) . . ?
O6 La1 N1 130.09(14) 8_446 . ?
O6 La1 O4 70.7 . . ?
O6 La1 O4 70.7 8_446 8_446 ?
O6 La1 O4 75.04(8) . 8_446 ?
O6 La1 O4 75.04(8) 8_446 . ?
O6 La1 O3 127.8 . 8_446 ?
O6 La1 O3 136.99(8) . . ?
O6 La1 O3 127.8 8_446 . ?
O6 La1 O3 136.99(8) 8_446 8_446 ?
O6 La1 O6 67.29(10) 8_446 . ?
La1 O1 La1 166.0(2) . 6_654 ?
C1 O1 La1 97.01(11) . . ?
C1 O1 La1 97.01(10) . 6_654 ?
O1 C1 La1 59.16(12) . 6_654 ?
O1 C1 N1 116.5(3) . . ?
O1 C1 N1 116.5(3) . 6_654 ?
N1 C1 La1 170.2(3) . 6_654 ?
N1 C1 La1 58.2(3) 6_654 6_654 ?
N1 C1 N1 126.9(7) . 6_654 ?
C1 N1 La1 96.3(4) . . ?
C2 N1 La1 145.0(4) . . ?
C2 N1 C1 117.7(5) . . ?
N1 C2 N3 117.8(5) . . ?
N2 C2 N1 121.9(5) . . ?
N2 C2 N3 120.3(5) . . ?
C2 N2 C3 119.2(5) . . ?
N2 C3 N4 122.8(5) . . ?
O2 C3 N2 118.9(5) . . ?
O2 C3 N4 118.3(5) . . ?
C2 N3 C2 122.1(7) 6_654 . ?
C4 N3 C2 119.0(4) . 6_654 ?
C4 N3 C2 119.0(4) . . ?
N4 C4 N3 120.0(3) 6_654 . ?
N4 C4 N3 120.0(3) . . ?
N4 C4 N4 120.1(7) . 6_654 ?
C4 N4 C3 118.6(4) . . ?
La1 O4 H4A 112.2 . . ?
La1 O4 H4B 107.6 . . ?
H4A O4 H4B 99.3 . . ?
La1 O3 H3A 126.4 . . ?
La1 O3 H3B 129.1 . . ?
H3A O3 H3B 96.4 . . ?
H5A O5 H5A 92.9 . 6_644 ?
H5A O5 H5B 143.4 . 6_644 ?
H5A O5 H5B 99.4 6_644 6_644 ?
H5A O5 H5B 99.4 . . ?
H5B O5 H5A 143.4 . 6_644 ?
H5B O5 H5B 90.9 . 6_644 ?
La1 O6 H6A 97.6 . . ?
La1 O6 H6B 127.1 . . ?
H6A O6 H6B 100.0 . . ?

loop_
_geom_bond_atom_site_label_1
_geom_bond_atom_site_label_2
_geom_bond_distance
_geom_bond_site_symmetry_2
_geom_bond_publ_flag
La1 O1 2.7140(6) . ?
La1 O1 2.7140(6) 3_746 ?
La1 C1 3.137(4) 3_746 ?
La1 N1 2.682(5) 8_446 ?
La1 N1 2.682(5) . ?
La1 O4 2.5884(19) . ?
La1 O4 2.5884(19) 8_446 ?
La1 O3 2.642(2) . ?
La1 O3 2.642(2) 8_446 ?
La1 O6 2.547(2) . ?
La1 O6 2.547(2) 8_446 ?
O1 C1 1.277(9) . ?
C1 N1 1.359(6) 6_654 ?
C1 N1 1.359(6) . ?
N1 C2 1.339(8) . ?
C2 N2 1.295(8) . ?
C2 N3 1.420(6) . ?
N2 C3 1.363(7) . ?
C3 N4 1.378(7) . ?
C3 O2 1.252(6) . ?
N3 C4 1.393(10) . ?
C4 N4 1.321(5) . ?
C4 N4 1.321(5) 6_654 ?
O4 H4A 0.8476 . ?
O4 H4B 0.8522 . ?
O3 H3A 0.8691 . ?
O3 H3B 0.8806 . ?
O5 H5A 0.850(3) 6_644 ?
O5 H5A 0.8506 . ?
O5 H5B 0.850(3) 6_644 ?
O5 H5B 0.8503 . ?
O6 H6A 0.8519 . ?
O6 H6B 0.8520 . ?

loop_
_geom_hbond_atom_site_label_D
_geom_hbond_atom_site_label_H
_geom_hbond_atom_site_label_A
_geom_hbond_distance_DH
_geom_hbond_distance_HA
_geom_hbond_distance_DA
_geom_hbond_angle_DHA
_geom_hbond_site_symmetry_A
_geom_hbond_publ_flag
O4 H4A O3 0.85 2.18 2.9036(12) 143.5 3_756 yes
O4 H4B O2 0.85 1.91 2.717(4) 156.7 2_755 yes
O6 H6A O1 0.85 2.52 3.011(2) 117.5 . yes
O6 H6B N4 0.85 1.91 2.751(4) 167.7 7_745 yes
O5 H5A O4 0.85 2.45 2.733(3) 99.9 8_446 yes
O5 H5A O4 0.85 2.37 2.733(4) 106.5 3_746 yes
O5 H5B N2 0.85 2.37 2.960(5) 126.6 . yes
O5 H5B O2 0.85 2.13 2.959 166.4 . yes
O3 H3A O2 0.87 1.90 2.748(5) 165.3 7_645 yes
O3 H3B O6 0.88 2.16 2.974(3) 153.5 8_346 yes

loop_
_geom_torsion_atom_site_label_1
_geom_torsion_atom_site_label_2
_geom_torsion_atom_site_label_3
_geom_torsion_atom_site_label_4
_geom_torsion
_geom_torsion_site_symmetry_1
_geom_torsion_site_symmetry_2
_geom_torsion_site_symmetry_3
_geom_torsion_site_symmetry_4
_geom_torsion_publ_flag
La1 O1 C1 La1 180.000(1) . . . 6_654 ?
La1 O1 C1 N1 -170.0(3) 6_654 . . . ?
La1 O1 C1 N1 10.0(3) 6_654 . . 6_654 ?
La1 O1 C1 N1 -170.0(3) . . . 6_654 ?
La1 O1 C1 N1 10.0(3) . . . . ?
La1 N1 C2 N2 17.2(13) . . . . ?
La1 N1 C2 N3 -162.1(5) . . . . ?
O1 C1 N1 La1 -10.1(3) . . . . ?
O1 C1 N1 C2 178.6(5) . . . . ?
C1 N1 C2 N2 -178.1(5) . . . . ?
C1 N1 C2 N3 2.6(9) . . . . ?
N1 C1 N1 La1 169.9(3) 6_654 . . . ?
N1 C1 N1 C2 -1.4(5) 6_654 . . . ?
N1 C2 N2 C3 178.9(6) . . . . ?
N1 C2 N3 C2 -1.3(5) . . . 6_654 ?
N1 C2 N3 C4 178.7(5) . . . . ?
C2 N2 C3 N4 4.0(10) . . . . ?
C2 N2 C3 O2 -176.0(5) . . . . ?
C2 N3 C4 N4 -178.8(4) . . . 6_654 ?
C2 N3 C4 N4 1.2(4) 6_654 . . 6_654 ?
C2 N3 C4 N4 -178.8(4) 6_654 . . . ?
C2 N3 C4 N4 1.2(4) . . . . ?
N2 C2 N3 C2 179.3(7) . . . 6_654 ?
N2 C2 N3 C4 -0.7(7) . . . . ?
N2 C3 N4 C4 -3.5(8) . . . . ?
N3 C2 N2 C3 -1.8(9) . . . . ?
N3 C4 N4 C3 0.8(5) . . . . ?
N4 C4 N4 C3 -179.2(5) 6_654 . . . ?
O2 C3 N4 C4 176.4(4) . . . . ?

loop_
_twin_individual_id
_twin_individual_mass_fraction_refined
1 0.583(14)
2 0.417(14)
